data_7239156
loop_
_publ_author_name
'Ma, Yun-Sheng'
'Yin, Wen-Yu'
'Cai, Wang-Shui'
'Zhu, Ping-Zhou'
'Tang, Xiao-Yan'
'Yuan, Rong-Xin'
'Roy, Soumyajit'

_publ_section_title
;
 Eight novel metal diphosphonates based on
 2-(4-pyridinyl)-1-hydroxyl-1,1-ethylidenediphosphonate: syntheses,
 structures, and magnetic properties
;
_journal_issue 40
_journal_name_full 'RSC Advances'
_journal_page_first 18430
_journal_paper_doi 10.1039/c3ra43137a
_journal_volume 3
_journal_year 2013
_chemical_formula_moiety 'C16 H20 Co3 N2 O20 P4'
_chemical_formula_sum 'C16 H20 Co3 N2 O20 P4'
_chemical_formula_weight 861.01
_space_group_IT_number 2
_space_group_name_Hall '-P 1'
_space_group_name_H-M_alt 'P -1'
_symmetry_cell_setting triclinic
_symmetry_space_group_name_Hall '-P 1'
_symmetry_space_group_name_H-M 'P -1'
_atom_sites_solution_hydrogens geom
_atom_sites_solution_primary direct
_atom_sites_solution_secondary difmap
_audit_creation_method SHELXL-97
_cell_angle_alpha 98.89(3)
_cell_angle_beta 108.72(3)
_cell_angle_gamma 110.34(3)
_cell_formula_units_Z 1
_cell_length_a 8.8776(18)
_cell_length_b 8.9196(18)
_cell_length_c 9.984(2)
_cell_measurement_temperature 293(2)
_cell_volume 669.8(4)
_computing_cell_refinement CrystalClear
_computing_data_collection 'CrystalClear (Rigaku, 2005)'
_computing_data_reduction CrystalClear
_computing_molecular_graphics 'Bruker SHELXTL/PC (Sheldrick, 1999)'
_computing_publication_material 'Bruker SHELXTL/PC and PLATON (Spek, 2003)'
_computing_structure_refinement 'SHELXL-97 (Sheldrick, 2008)'
_computing_structure_solution 'SHELXS-97 (Sheldrick, 2008)'
_diffrn_ambient_temperature 293(2)
_diffrn_measured_fraction_theta_full 0.997
_diffrn_measured_fraction_theta_max 0.997
_diffrn_radiation_monochromator graphite
_diffrn_radiation_source 'fine-focus sealed tube'
_diffrn_radiation_type MoK\a
_diffrn_radiation_wavelength 0.71073
_diffrn_reflns_av_R_equivalents 0.0639
_diffrn_reflns_av_sigmaI/netI 0.0786
_diffrn_reflns_limit_h_max 10
_diffrn_reflns_limit_h_min -10
_diffrn_reflns_limit_k_max 10
_diffrn_reflns_limit_k_min -10
_diffrn_reflns_limit_l_max 11
_diffrn_reflns_limit_l_min -11
_diffrn_reflns_number 5637
_diffrn_reflns_theta_full 25.00
_diffrn_reflns_theta_max 25.00
_diffrn_reflns_theta_min 3.40
_exptl_absorpt_coefficient_mu 2.173
_exptl_absorpt_correction_T_max 0.8120
_exptl_absorpt_correction_T_min 0.6126
_exptl_absorpt_correction_type multi-scan
_exptl_absorpt_process_details 'CrystalClear (Rigaku, 2005)'
_exptl_crystal_density_diffrn 2.134
_exptl_crystal_density_method 'not measured'
_exptl_crystal_F_000 431
_exptl_crystal_size_max 0.25
_exptl_crystal_size_mid 0.15
_exptl_crystal_size_min 0.10
_refine_diff_density_max 0.619
_refine_diff_density_min -0.493
_refine_diff_density_rms 0.114
_refine_ls_extinction_method none
_refine_ls_goodness_of_fit_ref 1.096
_refine_ls_hydrogen_treatment mixed
_refine_ls_matrix_type full
_refine_ls_number_parameters 209
_refine_ls_number_reflns 2346
_refine_ls_number_restraints 3
_refine_ls_restrained_S_all 1.097
_refine_ls_R_factor_all 0.0872
_refine_ls_R_factor_gt 0.0586
_refine_ls_shift/su_max 0.000
_refine_ls_shift/su_mean 0.000
_refine_ls_structure_factor_coef Fsqd
_refine_ls_weighting_details 'calc w=1/[\s^2^(Fo^2^)+(0.0322P)^2^+1.2965P] where P=(Fo^2^+2Fc^2^)/3'
_refine_ls_weighting_scheme calc
_refine_ls_wR_factor_gt 0.0966
_refine_ls_wR_factor_ref 0.1042
_reflns_number_gt 1797
_reflns_number_total 2346
_reflns_threshold_expression >2sigma(I)
_cod_data_source_file c3ra43137a.txt
_cod_data_source_block Co-3
_cod_original_cell_volume 669.8(2)
_cod_database_code 7239156

loop_
_symmetry_equiv_pos_as_xyz
'x, y, z'
'-x, -y, -z'

loop_
_atom_site_label
_atom_site_type_symbol
_atom_site_fract_x
_atom_site_fract_y
_atom_site_fract_z
_atom_site_U_iso_or_equiv
_atom_site_adp_type
_atom_site_occupancy
_atom_site_symmetry_multiplicity
_atom_site_calc_flag
_atom_site_refinement_flags
O10 O 0.5164(5) -0.0720(5) 0.6545(4) 0.0264(10) Uani 1 1 d .
O6 O 1.2305(5) 0.7177(5) 0.7003(4) 0.0187(9) Uani 1 1 d .
O2 O 0.7614(5) 0.4742(5) 0.8358(4) 0.0210(10) Uani 1 1 d .
Co1 Co 1.0000 0.5000 1.0000 0.0155(3) Uani 1 2 d S
Co2 Co 0.74823(10) 0.26425(10) 0.48424(9) 0.0178(2) Uani 1 1 d .
P1 P 0.71355(19) 0.52994(19) 0.69900(16) 0.0151(4) Uani 1 1 d .
P2 P 1.08333(18) 0.60419(19) 0.73368(16) 0.0144(4) Uani 1 1 d .
O5 O 0.9956(5) 0.4248(4) 0.6310(4) 0.0171(9) Uani 1 1 d .
O4 O 1.1487(5) 0.6158(5) 0.8970(4) 0.0184(9) Uani 1 1 d .
O9 O 0.7280(5) 0.1017(5) 0.6044(4) 0.0229(10) Uani 1 1 d .
O7 O 0.8667(6) 0.7090(6) 0.5489(5) 0.0294(11) Uani 1 1 d .
H7 H 0.8935 0.6511 0.4972 0.044 Uiso 1 1 calc R
O3 O 0.6227(5) 0.3906(5) 0.5521(4) 0.0178(9) Uani 1 1 d .
O1 O 0.5913(5) 0.6169(6) 0.7090(4) 0.0220(11) Uani 1 1 d .
O8 O 1.0192(5) 0.7343(5) 1.1168(4) 0.0265(10) Uani 1 1 d D
H8A H 1.1120 0.7797 1.1964 0.040 Uiso 1 1 d RD
H8B H 0.9301 0.7168 1.1375 0.040 Uiso 1 1 d RD
C7 C 0.9135(7) 0.6855(7) 0.6957(6) 0.0174(13) Uani 1 1 d .
C4 C 1.2827(8) 1.0460(8) 0.9657(7) 0.0315(16) Uani 1 1 d .
H4 H 1.2669 1.0007 1.0407 0.038 Uiso 1 1 calc R
C6 C 0.9686(7) 0.8554(7) 0.8018(7) 0.0231(14) Uani 1 1 d .
H6A H 0.8793 0.8950 0.7635 0.028 Uiso 1 1 calc R
H6B H 0.9705 0.8399 0.8963 0.028 Uiso 1 1 calc R
C3 C 1.1445(8) 0.9909(7) 0.8294(7) 0.0208(14) Uani 1 1 d .
N1 N 1.4703(7) 1.2365(7) 0.8841(7) 0.0373(15) Uani 1 1 d .
C1 C 1.3361(10) 1.1880(9) 0.7520(8) 0.0392(18) Uani 1 1 d .
H1 H 1.3528 1.2375 0.6794 0.047 Uiso 1 1 calc R
C2 C 1.1750(8) 1.0661(8) 0.7236(7) 0.0303(16) Uani 1 1 d .
H2 H 1.0840 1.0330 0.6311 0.036 Uiso 1 1 calc R
C5 C 1.4457(9) 1.1692(9) 0.9915(8) 0.043(2) Uani 1 1 d .
H5 H 1.5385 1.2054 1.0836 0.051 Uiso 1 1 calc R
C8 C 0.5691(8) 0.0067(7) 0.5752(6) 0.0216(14) Uani 1 1 d .
H1A H 0.536(9) 0.616(9) 0.644(7) 0.032 Uiso 1 1 d .

loop_
_atom_site_aniso_label
_atom_site_aniso_U_11
_atom_site_aniso_U_22
_atom_site_aniso_U_33
_atom_site_aniso_U_23
_atom_site_aniso_U_13
_atom_site_aniso_U_12
O10 0.024(2) 0.028(3) 0.018(2) 0.011(2) 0.007(2) 0.001(2)
O6 0.014(2) 0.024(2) 0.014(2) 0.0084(18) 0.0059(18) 0.0027(18)
O2 0.014(2) 0.032(3) 0.017(2) 0.0130(19) 0.0050(19) 0.0083(19)
Co1 0.0138(6) 0.0191(7) 0.0124(6) 0.0070(5) 0.0049(5) 0.0051(5)
Co2 0.0173(4) 0.0192(5) 0.0145(5) 0.0062(3) 0.0072(4) 0.0038(4)
P1 0.0113(8) 0.0191(9) 0.0131(8) 0.0067(6) 0.0029(7) 0.0054(6)
P2 0.0118(8) 0.0184(8) 0.0115(8) 0.0058(6) 0.0046(7) 0.0043(7)
O5 0.014(2) 0.016(2) 0.014(2) 0.0017(17) 0.0033(18) -0.0002(17)
O4 0.014(2) 0.023(2) 0.013(2) 0.0081(18) 0.0042(18) 0.0022(18)
O9 0.014(2) 0.020(2) 0.024(2) 0.0113(19) 0.0016(19) -0.0003(18)
O7 0.034(3) 0.034(3) 0.025(3) 0.014(2) 0.010(2) 0.019(2)
O3 0.012(2) 0.020(2) 0.016(2) 0.0019(17) 0.0026(18) 0.0041(17)
O1 0.019(3) 0.033(3) 0.014(2) 0.006(2) 0.005(2) 0.014(2)
O8 0.030(3) 0.029(3) 0.019(2) 0.0059(19) 0.005(2) 0.016(2)
C7 0.014(3) 0.019(3) 0.018(3) 0.008(3) 0.007(3) 0.005(3)
C4 0.027(4) 0.031(4) 0.030(4) 0.008(3) 0.006(3) 0.010(3)
C6 0.018(3) 0.021(4) 0.031(4) 0.007(3) 0.011(3) 0.008(3)
C3 0.024(3) 0.012(3) 0.025(4) 0.002(3) 0.008(3) 0.008(3)
N1 0.026(3) 0.033(4) 0.046(4) 0.003(3) 0.015(3) 0.007(3)
C1 0.045(5) 0.034(4) 0.044(5) 0.013(4) 0.026(4) 0.014(4)
C2 0.025(4) 0.029(4) 0.029(4) 0.007(3) 0.010(3) 0.006(3)
C5 0.023(4) 0.039(5) 0.040(5) -0.011(4) -0.007(4) 0.012(3)
C8 0.028(4) 0.013(3) 0.023(4) 0.004(3) 0.009(3) 0.009(3)

loop_
_atom_type_symbol
_atom_type_description
_atom_type_scat_dispersion_real
_atom_type_scat_dispersion_imag
_atom_type_scat_source
C C 0.0033 0.0016 'International Tables Vol C Tables 4.2.6.8 and 6.1.1.4'
H H 0.0000 0.0000 'International Tables Vol C Tables 4.2.6.8 and 6.1.1.4'
N N 0.0061 0.0033 'International Tables Vol C Tables 4.2.6.8 and 6.1.1.4'
O O 0.0106 0.0060 'International Tables Vol C Tables 4.2.6.8 and 6.1.1.4'
P P 0.1023 0.0942 'International Tables Vol C Tables 4.2.6.8 and 6.1.1.4'
Co Co 0.3494 0.9721 'International Tables Vol C Tables 4.2.6.8 and 6.1.1.4'

loop_
_geom_angle_atom_site_label_1
_geom_angle_atom_site_label_2
_geom_angle_atom_site_label_3
_geom_angle
_geom_angle_site_symmetry_1
_geom_angle_site_symmetry_3
C8 O10 Co2 107.4(4) . 2_656
P2 O6 Co2 132.1(2) . 2_766
P1 O2 Co1 135.2(2) . .
O4 Co1 O4 180.000(1) 2_767 .
O4 Co1 O2 93.46(14) 2_767 2_767
O4 Co1 O2 86.54(14) . 2_767
O4 Co1 O2 86.54(14) 2_767 .
O4 Co1 O2 93.46(14) . .
O2 Co1 O2 180.000(1) 2_767 .
O4 Co1 O8 88.32(16) 2_767 .
O4 Co1 O8 91.68(16) . .
O2 Co1 O8 93.15(16) 2_767 .
O2 Co1 O8 86.85(16) . .
O4 Co1 O8 91.68(16) 2_767 2_767
O4 Co1 O8 88.32(15) . 2_767
O2 Co1 O8 86.85(16) 2_767 2_767
O2 Co1 O8 93.15(16) . 2_767
O8 Co1 O8 180.000(1) . 2_767
O6 Co2 O9 140.02(17) 2_766 .
O6 Co2 O3 115.48(16) 2_766 .
O9 Co2 O3 99.91(16) . .
O6 Co2 O5 100.12(15) 2_766 .
O9 Co2 O5 93.01(15) . .
O3 Co2 O5 97.06(16) . .
O6 Co2 O10 85.70(16) 2_766 2_656
O9 Co2 O10 79.68(15) . 2_656
O3 Co2 O10 84.27(16) . 2_656
O5 Co2 O10 172.69(15) . 2_656
O2 P1 O3 115.2(2) . .
O2 P1 O1 107.5(2) . .
O3 P1 O1 109.1(2) . .
O2 P1 C7 109.9(2) . .
O3 P1 C7 106.8(2) . .
O1 P1 C7 108.1(3) . .
O4 P2 O6 110.4(2) . .
O4 P2 O5 113.4(2) . .
O6 P2 O5 112.1(2) . .
O4 P2 C7 107.1(2) . .
O6 P2 C7 106.8(2) . .
O5 P2 C7 106.7(2) . .
P2 O5 Co2 135.7(2) . .
P2 O4 Co1 125.8(2) . .
C8 O9 Co2 112.6(4) . .
C7 O7 H7 109.5 . .
P1 O3 Co2 121.7(2) . .
P1 O1 H1A 116(6) . .
Co1 O8 H8A 109.5 . .
Co1 O8 H8B 109.5 . .
H8A O8 H8B 109.5 . .
O7 C7 C6 105.0(5) . .
O7 C7 P1 107.7(4) . .
C6 C7 P1 109.7(4) . .
O7 C7 P2 111.0(4) . .
C6 C7 P2 114.6(4) . .
P1 C7 P2 108.7(3) . .
C3 C4 C5 120.3(7) . .
C3 C4 H4 119.9 . .
C5 C4 H4 119.9 . .
C3 C6 C7 116.4(5) . .
C3 C6 H6A 108.2 . .
C7 C6 H6A 108.2 . .
C3 C6 H6B 108.2 . .
C7 C6 H6B 108.2 . .
H6A C6 H6B 107.3 . .
C4 C3 C2 117.1(6) . .
C4 C3 C6 119.9(6) . .
C2 C3 C6 123.0(6) . .
C1 N1 C5 120.1(6) . .
N1 C1 C2 120.4(7) . .
N1 C1 H1 119.8 . .
C2 C1 H1 119.8 . .
C1 C2 C3 121.5(6) . .
C1 C2 H2 119.2 . .
C3 C2 H2 119.2 . .
N1 C5 C4 120.5(6) . .
N1 C5 H5 119.7 . .
C4 C5 H5 119.7 . .
O10 C8 O9 126.3(5) . .
O10 C8 C8 118.3(7) . 2_656
O9 C8 C8 115.4(6) . 2_656

loop_
_geom_bond_atom_site_label_1
_geom_bond_atom_site_label_2
_geom_bond_distance
_geom_bond_site_symmetry_2
O10 C8 1.233(7) .
O10 Co2 2.181(4) 2_656
O6 P2 1.519(4) .
O6 Co2 1.936(4) 2_766
O2 P1 1.509(4) .
O2 Co1 2.131(4) .
Co1 O4 2.030(4) 2_767
Co1 O4 2.030(4) .
Co1 O2 2.131(4) 2_767
Co1 O8 2.152(4) .
Co1 O8 2.152(4) 2_767
Co2 O6 1.936(4) 2_766
Co2 O9 2.016(4) .
Co2 O3 2.024(4) .
Co2 O5 2.030(4) .
Co2 O10 2.181(4) 2_656
P1 O3 1.525(4) .
P1 O1 1.556(4) .
P1 C7 1.848(6) .
P2 O4 1.518(4) .
P2 O5 1.527(4) .
P2 C7 1.849(6) .
O9 C8 1.274(7) .
O7 C7 1.460(7) .
O7 H7 0.8200 .
O1 H1A 0.67(6) .
O8 H8A 0.8500 .
O8 H8B 0.8499 .
C7 C6 1.522(8) .
C4 C3 1.379(8) .
C4 C5 1.392(9) .
C4 H4 0.9300 .
C6 C3 1.511(8) .
C6 H6A 0.9700 .
C6 H6B 0.9700 .
C3 C2 1.384(8) .
N1 C1 1.342(9) .
N1 C5 1.347(9) .
C1 C2 1.368(9) .
C1 H1 0.9300 .
C2 H2 0.9300 .
C5 H5 0.9300 .
C8 C8 1.559(12) 2_656
